data_4321899
loop_
_publ_author_name
'Ze-Hua Liu'
'Chun-Ying Duan'
'Jun Hu'
'Xiao-Zeng You'

_publ_section_title
;
 Design, Synthesis, and Crystal Structure of a cis-Configuration
 N2S2-Coordinated Palladium(II) Complex: Role of the Intra- and
 Intermolecular Aromatic-Ring Stacking Interaction
;
_journal_name_full 'Inorganic Chemistry'
_journal_page_first 1719
_journal_page_last 1724
_journal_paper_doi 10.1021/ic9711731
_journal_volume 38
_journal_year 1999
_chemical_compound_source synthesized
_chemical_formula_analytical 'C24H16N10S2Pd H6O3'
_chemical_formula_moiety (C12H8N5S)2Pd(H2O)3
_chemical_formula_structural '[(C11H6N2)CNNCS(NH2)]Pd  [H2O]3'
_chemical_formula_sum 'C24 H22 N10 O3 Pd S2'
_chemical_formula_weight 669.04
_chemical_name_systematic
; 
 bis(4,5-diazafluorene-9-one thiosemicarbazone)palladium(II) trihydrate 
;
_space_group_IT_number 144
_symmetry_cell_setting trigonal
_symmetry_space_group_name_Hall 'P 31'
_symmetry_space_group_name_H-M 'P 31'
_atom_sites_solution_hydrogens geom
_atom_sites_solution_primary direct
_atom_sites_solution_secondary difmap
_audit_creation_method SHELXL
_cell_angle_alpha 90.00
_cell_angle_beta 90.00
_cell_angle_gamma 120.00
_cell_formula_units_Z 3
_cell_length_a 10.749(3)
_cell_length_b 10.749(3)
_cell_length_c 19.872(4)
_cell_measurement_reflns_used 20
_cell_measurement_temperature 293(2)
_cell_measurement_theta_max 17.12
_cell_measurement_theta_min 4.51
_cell_volume 1988.4(9)
_computing_cell_refinement 'Siemens XSCANS'
_computing_data_collection 'Siemens XSCANS'
_computing_data_reduction 'Siemens SHELXTL'
_computing_molecular_graphics 'Siemens SHELXTL'
_computing_publication_material 'Siemens SHELXTL'
_computing_structure_refinement 'Siemens SHELXTL'
_computing_structure_solution 'Siemens SHELXTL'
_diffrn_ambient_temperature 293(2)
_diffrn_measurement_device 'Siemens P4'
_diffrn_measurement_method '2\q/\w scans'
_diffrn_radiation_monochromator graphite
_diffrn_radiation_source 'fine-focus sealed tube'
_diffrn_radiation_type MoK\a
_diffrn_radiation_wavelength 0.71073
_diffrn_reflns_av_R_equivalents 0.0745
_diffrn_reflns_av_sigmaI/netI 0.0984
_diffrn_reflns_limit_h_max 12
_diffrn_reflns_limit_h_min -1
_diffrn_reflns_limit_k_max 1
_diffrn_reflns_limit_k_min -12
_diffrn_reflns_limit_l_max 23
_diffrn_reflns_limit_l_min -1
_diffrn_reflns_number 3221
_diffrn_reflns_theta_max 25.05
_diffrn_reflns_theta_min 2.19
_diffrn_standards_decay_% 6.60
_diffrn_standards_interval_count 97
_diffrn_standards_number 3
_exptl_absorpt_coefficient_mu 0.906
_exptl_absorpt_correction_T_max 0.5466
_exptl_absorpt_correction_T_min 0.4797
_exptl_absorpt_correction_type 'Semi-emprical from psi-scan'
_exptl_crystal_colour red
_exptl_crystal_density_diffrn 1.676
_exptl_crystal_description block
_exptl_crystal_F_000 1014
_exptl_crystal_size_max 0.35
_exptl_crystal_size_mid 0.30
_exptl_crystal_size_min 0.30
_refine_diff_density_max 0.927
_refine_diff_density_min -0.750
_refine_diff_density_rms 0.131
_refine_ls_abs_structure_details 'Flack H D (1983), Acta Cryst. A39, 876-881'
_refine_ls_abs_structure_Flack -0.04(8)
_refine_ls_extinction_method none
_refine_ls_goodness_of_fit_all 1.090
_refine_ls_goodness_of_fit_obs 1.138
_refine_ls_hydrogen_treatment 'riding with fixed Uiso'
_refine_ls_matrix_type full
_refine_ls_number_parameters 385
_refine_ls_number_reflns 2536
_refine_ls_number_restraints 1
_refine_ls_restrained_S_all 1.092
_refine_ls_restrained_S_obs 1.137
_refine_ls_R_factor_all 0.0837
_refine_ls_R_factor_obs 0.0602
_refine_ls_shift/esd_max -0.100
_refine_ls_shift/esd_mean 0.007
_refine_ls_structure_factor_coef Fsqd
_refine_ls_weighting_details 'w=1/[\s^2^(Fo^2^)+(0.0700P)^2^+0.1500P] where P=(Fo^2^+2Fc^2^)/3'
_refine_ls_weighting_scheme calc
_refine_ls_wR_factor_all 0.1470
_refine_ls_wR_factor_obs 0.1339
_reflns_number_observed 2011
_reflns_number_total 2539
_reflns_observed_criterion >2sigma(I)
_cod_data_source_file ic9711731_2.cif
_cod_data_source_block for_the_palladium_compex
_cod_depositor_comments
;
The following automatic conversions were performed:

'_refine_ls_weighting_scheme' value 'calc
w=1/[\s^2^(Fo^2^)+(0.0700P)^2^+0.1500P] where P=(Fo^2^+2Fc^2^)/3' was
changed to 'calc'. New tag '_refine_ls_weighting_details' was
created. The value of the new tag was set to
'w=1/[\s^2^(Fo^2^)+(0.0700P)^2^+0.1500P] where P=(Fo^2^+2Fc^2^)/3'.

Automatic conversion script
Id: cif_fix_values 3143 2015-03-26 13:38:13Z robertas 
;
_cod_original_cell_volume 1988.3(8)
_cod_database_code 4321899

loop_
_symmetry_equiv_pos_as_xyz
'x, y, z'
'-y, x-y, z+1/3'
'-x+y, -x, z+2/3'

loop_
_atom_site_aniso_label
_atom_site_aniso_U_11
_atom_site_aniso_U_22
_atom_site_aniso_U_33
_atom_site_aniso_U_23
_atom_site_aniso_U_13
_atom_site_aniso_U_12
Pd1 0.01651(4) 0.02952(5) 0.03664(6) -0.00222(7) 0.00111(7) 0.00839(4)
S1 0.0200(2) 0.0400(2) 0.0665(4) -0.0072(3) 0.0061(2) 0.01080(15)
S2 0.0220(2) 0.0375(2) 0.0633(4) -0.0136(3) -0.0047(2) 0.0086(2)
N1 0.0216(6) 0.0478(8) 0.0785(14) -0.0098(9) 0.0017(9) 0.0156(5)
N2 0.0321(7) 0.0360(7) 0.0332(9) -0.0031(7) 0.0016(7) 0.0162(5)
N3 0.0331(6) 0.0246(6) 0.0293(8) -0.0102(6) -0.0047(7) 0.0144(4)
N4 0.0188(7) 0.0435(9) 0.0374(10) 0.0026(8) 0.0077(7) -0.0028(6)
N5 0.0233(6) 0.0594(8) 0.0513(11) 0.0153(8) 0.0021(7) 0.0240(5)
N6 0.0178(6) 0.0189(7) 0.094(2) -0.0084(9) -0.0025(9) -0.0017(5)
N7 0.0077(6) 0.0284(7) 0.0511(10) -0.0065(8) 0.0095(7) -0.0035(5)
N8 0.0298(6) 0.0251(6) 0.0314(9) 0.0015(7) 0.0084(7) 0.0100(5)
N9 0.0273(7) 0.0436(8) 0.0411(10) 0.0045(8) 0.0082(7) 0.0146(5)
N10 0.0315(7) 0.0321(7) 0.0412(10) -0.0059(8) 0.0001(8) 0.0073(5)
C1 0.0340(8) 0.0540(9) 0.0427(13) -0.0016(10) -0.0035(9) 0.0270(6)
C2 0.0224(7) 0.0365(8) 0.0256(10) -0.0002(8) 0.0092(7) 0.0143(5)
C3 0.0308(10) 0.0278(10) 0.0417(12) -0.0044(10) -0.0095(10) -0.0102(8)
C4 0.0415(11) 0.0079(7) 0.067(2) -0.0006(10) -0.0049(12) -0.0040(7)
C5 0.0430(9) 0.0461(9) 0.0475(13) 0.0015(10) 0.0025(10) 0.0259(6)
C6 0.0428(8) 0.0316(7) 0.0183(9) 0.0016(8) 0.0019(8) 0.0192(6)
C7 0.0229(8) 0.0285(8) 0.0185(9) 0.0046(8) 0.0004(8) 0.0009(6)
C8 0.0280(7) 0.0288(7) 0.0176(9) 0.0006(7) 0.0035(7) 0.0107(5)
C9 0.0198(7) 0.0283(7) 0.0254(9) 0.0067(7) 0.0042(7) 0.0104(5)
C10 0.0293(8) 0.0432(10) 0.0398(12) -0.0031(9) -0.0097(9) 0.0112(7)
C11 0.0402(8) 0.0458(9) 0.0406(12) 0.0034(9) -0.0007(9) 0.0267(6)
C12 0.0359(8) 0.0482(8) 0.0401(12) 0.0121(9) 0.0069(9) 0.0272(5)
C13 0.0255(8) 0.0381(9) 0.0259(10) 0.0113(8) 0.0039(8) 0.0098(6)
C14 0.0256(7) 0.0355(8) 0.0148(9) 0.0003(7) 0.0041(7) 0.0119(5)
C15 0.0128(7) 0.0900(13) 0.0474(13) -0.0003(12) -0.0112(8) 0.0245(7)
C16 0.0475(7) 0.0714(8) 0.0631(15) 0.0066(10) 0.0058(9) 0.0555(5)
C17 0.0520(10) 0.0361(8) 0.0412(12) -0.0198(9) -0.0014(10) 0.0214(6)
C18 0.0348(6) 0.0415(7) 0.0340(11) -0.0069(8) -0.0042(7) 0.0321(4)
C19 0.0179(7) 0.0416(8) 0.0286(10) 0.0032(8) -0.0001(7) 0.0143(5)
C20 0.0331(9) 0.0346(9) 0.0153(9) 0.0105(8) 0.0050(8) 0.0066(7)
C21 0.0273(7) 0.0354(8) 0.0223(9) 0.0115(8) 0.0061(8) 0.0125(6)
C22 0.0347(8) 0.0468(10) 0.0248(10) -0.0030(9) -0.0119(8) 0.0149(7)
C23 0.0482(8) 0.0418(7) 0.0418(12) -0.0081(8) -0.0185(8) 0.0356(5)
C24 0.0316(9) 0.0331(10) 0.075(2) 0.0101(11) 0.0164(11) 0.0054(7)
O1W 0.0622(9) 0.0796(11) 0.122(2) -0.0383(12) -0.0303(11) 0.0297(7)
O3W 0.0576(10) 0.0636(11) 0.116(2) -0.0188(12) 0.0131(12) 0.0076(8)
O2W 0.0655(11) 0.149(2) 0.094(2) 0.0427(14) 0.0077(13) 0.0283(12)

loop_
_atom_site_label
_atom_site_type_symbol
_atom_site_fract_x
_atom_site_fract_y
_atom_site_fract_z
_atom_site_U_iso_or_equiv
_atom_site_thermal_displace_type
_atom_site_occupancy
_atom_site_calc_flag
_atom_site_refinement_flags
_atom_site_disorder_group
Pd1 Pd 0.417962(12) 0.209518(14) 0.077033(12) 0.02894(4) Uani 1 d . .
S1 S 0.58495(5) 0.18320(6) 0.02161(3) 0.0440(2) Uani 1 d . .
S2 S 0.58459(5) 0.40263(6) 0.13253(3) 0.0437(2) Uani 1 d . .
N1 N 0.5323(2) -0.0756(2) -0.01702(11) 0.0501(7) Uani 1 d . .
H1A H 0.4810(2) -0.1649(2) -0.02755(11) 0.060 Uiso 1 calc R .
H1B H 0.6245(2) -0.0344(2) -0.01804(11) 0.060 Uiso 1 calc R .
N2 N 0.3255(2) -0.0638(2) 0.00272(9) 0.0341(6) Uani 1 d . .
N3 N 0.28187(15) 0.03281(14) 0.01622(8) 0.0290(5) Uani 1 d . .
N4 N -0.2324(2) -0.2643(2) -0.01712(9) 0.0414(6) Uani 1 d . .
N5 N -0.1513(2) 0.0562(2) -0.00972(10) 0.0432(6) Uani 1 d . .
N6 N 0.5286(2) 0.6037(2) 0.17149(11) 0.0483(7) Uani 1 d . .
H6A H 0.4744(2) 0.6375(2) 0.18347(11) 0.058 Uiso 1 calc R .
H6B H 0.6205(2) 0.6576(2) 0.17277(11) 0.058 Uiso 1 calc R .
N7 N 0.32898(14) 0.3943(2) 0.15076(9) 0.0347(6) Uani 1 d . .
N8 N 0.28059(15) 0.25043(15) 0.13783(9) 0.0304(5) Uani 1 d . .
N9 N -0.2302(2) 0.0311(2) 0.17161(9) 0.0387(6) Uani 1 d . .
N10 N -0.1503(2) -0.2063(2) 0.16283(10) 0.0388(6) Uani 1 d . .
C1 C 0.4674(2) 0.0007(2) 0.00133(12) 0.0413(7) Uani 1 d . .
C2 C 0.1486(2) -0.0081(2) 0.00039(10) 0.0283(6) Uani 1 d . .
C3 C -0.2385(2) -0.3901(2) -0.02559(11) 0.0445(8) Uani 1 d . .
H3A H -0.3275(2) -0.4712(2) -0.03324(11) 0.053 Uiso 1 calc R .
C4 C -0.1178(2) -0.4055(2) -0.02349(13) 0.0462(8) Uani 1 d . .
H4A H -0.1288(2) -0.4969(2) -0.02569(13) 0.055 Uiso 1 calc R .
C5 C 0.0167(2) -0.2889(2) -0.01827(12) 0.0439(7) Uani 1 d . .
H5A H 0.0982(2) -0.2983(2) -0.01867(12) 0.053 Uiso 1 calc R .
C6 C 0.0264(2) -0.1570(2) -0.01239(10) 0.0306(6) Uani 1 d . .
C7 C -0.1027(2) -0.1506(2) -0.01246(10) 0.0286(6) Uani 1 d . .
C8 C -0.0611(2) 0.0039(2) -0.00504(10) 0.0264(6) Uani 1 d . .
C9 C 0.0902(2) 0.0853(2) -0.00060(10) 0.0252(6) Uani 1 d . .
C10 C 0.1523(2) 0.2352(2) -0.00137(11) 0.0405(7) Uani 1 d . .
H10A H 0.2514(2) 0.2942(2) 0.00105(11) 0.049 Uiso 1 calc R .
C11 C 0.0636(2) 0.2939(2) -0.00580(11) 0.0399(7) Uani 1 d . .
H11A H 0.1015(2) 0.3928(2) -0.00805(11) 0.048 Uiso 1 calc R .
C12 C -0.0867(2) 0.1983(2) -0.00680(11) 0.0386(7) Uani 1 d . .
H12A H -0.1454(2) 0.2388(2) -0.00527(11) 0.046 Uiso 1 calc R .
C13 C 0.4703(2) 0.4680(2) 0.15095(10) 0.0325(7) Uani 1 d . .
C14 C 0.1485(2) 0.1582(2) 0.15349(9) 0.0268(6) Uani 1 d . .
C15 C -0.2360(2) 0.1534(2) 0.17747(12) 0.0506(8) Uani 1 d . .
H15A H -0.3260(2) 0.1457(2) 0.18005(12) 0.061 Uiso 1 calc R .
C16 C -0.1180(2) 0.2875(2) 0.17982(13) 0.0492(7) Uani 1 d . .
H16A H -0.1302(2) 0.3665(2) 0.18604(13) 0.059 Uiso 1 calc R .
C17 C 0.0185(2) 0.3084(2) 0.17320(11) 0.0434(7) Uani 1 d . .
H17A H 0.0997(2) 0.3994(2) 0.17411(11) 0.052 Uiso 1 calc R .
C18 C 0.0269(2) 0.1842(2) 0.16504(10) 0.0310(6) Uani 1 d . .
C19 C -0.1011(2) 0.0490(2) 0.16579(10) 0.0296(6) Uani 1 d . .
C20 C -0.0606(2) -0.0625(2) 0.16080(10) 0.0322(7) Uani 1 d . .
C21 C 0.0889(2) 0.0004(2) 0.15255(10) 0.0298(6) Uani 1 d . .
C22 C 0.1517(2) -0.0816(2) 0.15553(10) 0.0379(7) Uani 1 d . .
H22A H 0.2511(2) -0.0403(2) 0.15538(10) 0.045 Uiso 1 calc R .
C23 C 0.0639(2) -0.2268(2) 0.15877(11) 0.0381(6) Uani 1 d . .
H23A H 0.1010(2) -0.2886(2) 0.15848(11) 0.046 Uiso 1 calc R .
C24 C -0.0868(2) -0.2804(2) 0.16260(14) 0.0513(9) Uani 1 d . .
H24A H -0.1453(2) -0.3796(2) 0.16522(14) 0.062 Uiso 1 calc R .
O1W O -0.5467(2) -0.3778(2) -0.02369(13) 0.0906(9) Uani 1 d . .
O3W O -0.5451(2) -0.1627(2) 0.17909(13) 0.0893(9) Uani 1 d . .
O2W O -0.7147(2) -0.3550(3) 0.07660(14) 0.1143(12) Uani 1 d . .
H3WA H -0.4734(19) -0.1039(19) 0.1851(11) 0.043(6) Uiso 1 d . .
H3WB H -0.5476(20) -0.1802(20) 0.1441(11) 0.050(7) Uiso 1 d . .
H1WA H -0.4950(22) -0.3553(23) -0.0052(13) 0.065(8) Uiso 1 d . .
H1WB H -0.5650(27) -0.4008(27) -0.0524(15) 0.094(10) Uiso 1 d . .
H2WB H -0.6576(21) -0.3747(22) 0.0445(12) 0.060(7) Uiso 1 d . .
H2WA H -0.7604(26) -0.4141(26) 0.0938(15) 0.092(10) Uiso 1 d . .

loop_
_atom_type_symbol
_atom_type_description
_atom_type_scat_dispersion_real
_atom_type_scat_dispersion_imag
_atom_type_scat_source
C C 0.0033 0.0016 'International Tables Vol C Tables 4.2.6.8 and 6.1.1.4'
H H 0.0000 0.0000 'International Tables Vol C Tables 4.2.6.8 and 6.1.1.4'
N N 0.0061 0.0033 'International Tables Vol C Tables 4.2.6.8 and 6.1.1.4'
O O 0.0106 0.0060 'International Tables Vol C Tables 4.2.6.8 and 6.1.1.4'
S S 0.1246 0.1234 'International Tables Vol C Tables 4.2.6.8 and 6.1.1.4'
Pd Pd -0.9988 1.0072 'International Tables Vol C Tables 4.2.6.8 and 6.1.1.4'

loop_
_geom_angle_atom_site_label_1
_geom_angle_atom_site_label_2
_geom_angle_atom_site_label_3
_geom_angle
_geom_angle_site_symmetry_1
_geom_angle_site_symmetry_3
_geom_angle_publ_flag
N3 Pd1 N8 105.84(6) . . ?
N3 Pd1 S2 172.82(5) . . ?
N8 Pd1 S2 81.03(4) . . ?
N3 Pd1 S1 80.97(5) . . ?
N8 Pd1 S1 172.93(4) . . ?
S2 Pd1 S1 92.24(2) . . ?
C1 S1 Pd1 94.53(8) . . ?
C13 S2 Pd1 94.55(6) . . ?
C1 N2 N3 110.5(2) . . ?
C2 N3 N2 115.59(14) . . ?
C2 N3 Pd1 126.25(15) . . ?
N2 N3 Pd1 116.88(11) . . ?
C7 N4 C3 116.2(2) . . ?
C12 N5 C8 114.0(2) . . ?
C13 N7 N8 110.4(2) . . ?
C14 N8 N7 117.6(2) . . ?
C14 N8 Pd1 126.00(14) . . ?
N7 N8 Pd1 115.19(10) . . ?
C19 N9 C15 115.24(14) . . ?
C24 N10 C20 114.4(2) . . ?
N2 C1 N1 119.5(2) . . ?
N2 C1 S1 125.0(2) . . ?
N1 C1 S1 115.54(13) . . ?
N3 C2 C9 124.02(15) . . ?
N3 C2 C6 128.8(2) . . ?
C9 C2 C6 106.8(2) . . ?
N4 C3 C4 122.9(2) . . ?
C5 C4 C3 121.2(2) . . ?
C4 C5 C6 116.9(2) . . ?
C5 C6 C7 118.5(2) . . ?
C5 C6 C2 133.6(2) . . ?
C7 C6 C2 107.7(2) . . ?
N4 C7 C6 124.0(2) . . ?
N4 C7 C8 128.7(2) . . ?
C6 C7 C8 107.26(13) . . ?
N5 C8 C9 126.3(2) . . ?
N5 C8 C7 125.45(14) . . ?
C9 C8 C7 107.8(2) . . ?
C10 C9 C8 116.7(2) . . ?
C10 C9 C2 133.3(2) . . ?
C8 C9 C2 109.93(15) . . ?
C11 C10 C9 119.0(2) . . ?
C10 C11 C12 117.7(2) . . ?
N5 C12 C11 126.0(2) . . ?
N7 C13 N6 115.5(2) . . ?
N7 C13 S2 126.5(2) . . ?
N6 C13 S2 117.91(14) . . ?
N8 C14 C21 123.5(2) . . ?
N8 C14 C18 128.5(2) . . ?
C21 C14 C18 107.43(13) . . ?
N9 C15 C16 124.1(2) . . ?
C15 C16 C17 121.5(2) . . ?
C16 C17 C18 115.5(2) . . ?
C17 C18 C19 119.2(2) . . ?
C17 C18 C14 133.17(14) . . ?
C19 C18 C14 107.7(2) . . ?
N9 C19 C18 124.5(2) . . ?
N9 C19 C20 127.75(15) . . ?
C18 C19 C20 107.7(2) . . ?
N10 C20 C21 122.9(2) . . ?
N10 C20 C19 126.7(2) . . ?
C21 C20 C19 110.5(2) . . ?
C22 C21 C20 120.3(2) . . ?
C22 C21 C14 132.3(2) . . ?
C20 C21 C14 106.5(2) . . ?
C21 C22 C23 117.5(2) . . ?
C22 C23 C24 117.5(2) . . ?
N10 C24 C23 126.9(2) . . ?
H1WA O1W H1WB 140.3(38) . . ?
H3WA O3W H3WB 105.9(21) . . ?
H2WB O2W H2WA 111.6(31) . . ?

loop_
_geom_bond_atom_site_label_1
_geom_bond_atom_site_label_2
_geom_bond_distance
_geom_bond_site_symmetry_2
_geom_bond_publ_flag
Pd1 N3 2.1046(14) . ?
Pd1 N8 2.117(2) . ?
Pd1 S2 2.2394(7) . ?
Pd1 S1 2.2410(8) . ?
S1 C1 1.768(2) . ?
S2 C13 1.732(3) . ?
N1 C1 1.366(3) . ?
N2 C1 1.323(2) . ?
N2 N3 1.362(3) . ?
N3 C2 1.309(2) . ?
N4 C7 1.320(2) . ?
N4 C3 1.331(3) . ?
N5 C12 1.325(3) . ?
N5 C8 1.345(3) . ?
N6 C13 1.331(3) . ?
N7 C13 1.316(2) . ?
N7 N8 1.387(2) . ?
N8 C14 1.299(2) . ?
N9 C19 1.307(3) . ?
N9 C15 1.352(3) . ?
N10 C24 1.282(4) . ?
N10 C20 1.353(2) . ?
C2 C9 1.426(3) . ?
C2 C6 1.500(2) . ?
C3 C4 1.388(4) . ?
C4 C5 1.363(2) . ?
C5 C6 1.374(3) . ?
C6 C7 1.423(3) . ?
C7 C8 1.496(3) . ?
C8 C9 1.413(2) . ?
C9 C10 1.402(3) . ?
C10 C11 1.384(4) . ?
C11 C12 1.416(2) . ?
C14 C21 1.484(3) . ?
C14 C18 1.485(3) . ?
C15 C16 1.363(2) . ?
C16 C17 1.375(3) . ?
C17 C18 1.392(3) . ?
C18 C19 1.417(2) . ?
C19 C20 1.469(3) . ?
C20 C21 1.407(3) . ?
C21 C22 1.353(4) . ?
C22 C23 1.364(2) . ?
C23 C24 1.424(3) . ?
O1W H1WA 0.61(2) . ?
O1W H1WB 0.61(3) . ?
O3W H3WA 0.72(2) . ?
O3W H3WB 0.72(2) . ?
O2W H2WB 0.98(3) . ?
O2W H2WA 0.67(2) . ?
